data_4331130
loop_
_publ_author_name
'Andersson Arias'
'Juan Forni\'es'
'Consuelo Fortu\~no'
'Antonio Mart\'in'
'Mario Latronico'
'Piero Mastrorilli'
'Stefano Todisco'
'Vito Gallo'

_publ_section_title
;
 Formation of P-C Bond through Reductive Coupling between Bridging
 Phosphido and Benzoquinolinate Groups. Isolation of Complexes of the
 Pt(II)/Pt(IV)/Pt(II) Sequence
;
_journal_name_full 'Inorganic Chemistry'
_journal_page_first 12682
_journal_page_last 12696
_journal_paper_doi 10.1021/ic301298p
_journal_volume 51
_journal_year 2012
_chemical_formula_sum 'C55.75 H43.5 Cl1.5 F10 I N P2 Pd Pt'
_chemical_formula_weight 1460.92
_chemical_name_systematic
; 
 ? 
;
_space_group_IT_number 14
_symmetry_cell_setting monoclinic
_symmetry_space_group_name_Hall '-P 2ybc'
_symmetry_space_group_name_H-M 'P 1 21/c 1'
_atom_sites_solution_hydrogens geom
_atom_sites_solution_primary direct
_atom_sites_solution_secondary difmap
_audit_creation_method SHELXL-97
_cell_angle_alpha 90.00
_cell_angle_beta 96.7838(14)
_cell_angle_gamma 90.00
_cell_formula_units_Z 4
_cell_length_a 17.2984(3)
_cell_length_b 13.6095(2)
_cell_length_c 22.9239(4)
_cell_measurement_reflns_used 15889
_cell_measurement_temperature 373(2)
_cell_measurement_theta_max 28.9166
_cell_measurement_theta_min 3.6735
_cell_volume 5359.02(15)
_computing_cell_refinement
;
CrysAlis RED, Oxford Diffraction Ltd.,
Version 1.171.32.24 (release 21-04-2008 CrysAlis171 .NET)
(compiled Apr 21 2008,18:23:10)
;
_computing_data_collection
;
CrysAlis CCD, Oxford Diffraction Ltd.,
Version 1.171.32.24 (release 21-04-2008 CrysAlis171 .NET)
(compiled Apr 21 2008,18:23:10)
;
_computing_data_reduction
;
CrysAlis RED, Oxford Diffraction Ltd.,
Version 1.171.32.24 (release 21-04-2008 CrysAlis171 .NET)
(compiled Apr 21 2008,18:23:10)
;
_computing_structure_refinement 'SHELXL-97 (Sheldrick, 1997)'
_computing_structure_solution 'SHELXS-97 (Sheldrick, 1990)'
_diffrn_ambient_temperature 373(2)
_diffrn_detector_area_resol_mean 16.0655
_diffrn_measured_fraction_theta_full 0.996
_diffrn_measured_fraction_theta_max 0.892
_diffrn_measurement_details
;
  1 omega  -57.00   11.80   0.8000   10.0000
omega____ theta____ kappa____ phi______ omega'___ theta'___ frames
    -      -19.8053  -77.0000   90.0000    0.0000    0.0000 86

  2 omega  -90.00  -56.40   0.8000   10.0000
omega____ theta____ kappa____ phi______ omega'___ theta'___ frames
    -      -19.8053  -57.0000  189.0000    0.0000    0.0000 42

  3 omega   39.00  101.40   0.8000   10.0000
omega____ theta____ kappa____ phi______ omega'___ theta'___ frames
    -       22.2271  179.0000  120.0000    0.0000    0.0000 78

  4 omega  -49.00   48.60   0.8000   10.0000
omega____ theta____ kappa____ phi______ omega'___ theta'___ frames
    -       22.2271  -37.0000  270.0000    0.0000    0.0000 122

  5 omega  -92.00   12.80   0.8000   10.0000
omega____ theta____ kappa____ phi______ omega'___ theta'___ frames
    -      -19.8053  -77.0000  270.0000    0.0000    0.0000 131

  6 omega -102.00  -77.20   0.8000   10.0000
omega____ theta____ kappa____ phi______ omega'___ theta'___ frames
    -      -19.8053  179.0000    0.0000    0.0000    0.0000 31

  7 omega  -48.00   45.60   0.8000   10.0000
omega____ theta____ kappa____ phi______ omega'___ theta'___ frames
    -       22.2271  -57.0000  189.0000    0.0000    0.0000 117

;
_diffrn_measurement_device_type 'Oxford Diffraction Xcalibur'
_diffrn_measurement_method 'w scans'
_diffrn_orient_matrix_UB_11 0.0309530767
_diffrn_orient_matrix_UB_12 -0.0058778431
_diffrn_orient_matrix_UB_13 0.0229677446
_diffrn_orient_matrix_UB_21 -0.0176542814
_diffrn_orient_matrix_UB_22 0.0349202616
_diffrn_orient_matrix_UB_23 0.0171883693
_diffrn_orient_matrix_UB_31 -0.0208956165
_diffrn_orient_matrix_UB_32 -0.0382025514
_diffrn_orient_matrix_UB_33 0.0121905815
_diffrn_radiation_monochromator graphite
_diffrn_radiation_source 'Enhance (Mo) x-ray Source'
_diffrn_radiation_type MoK\a
_diffrn_radiation_wavelength 0.71073
_diffrn_reflns_av_R_equivalents 0.0594
_diffrn_reflns_av_sigmaI/netI 0.0826
_diffrn_reflns_limit_h_max 23
_diffrn_reflns_limit_h_min -23
_diffrn_reflns_limit_k_max 17
_diffrn_reflns_limit_k_min -18
_diffrn_reflns_limit_l_max 30
_diffrn_reflns_limit_l_min -28
_diffrn_reflns_number 48264
_diffrn_reflns_theta_full 25.00
_diffrn_reflns_theta_max 28.97
_diffrn_reflns_theta_min 3.75
_exptl_absorpt_coefficient_mu 3.727
_exptl_absorpt_correction_T_max 0.7548
_exptl_absorpt_correction_T_min 0.3639
_exptl_absorpt_correction_type multi-scan
_exptl_absorpt_process_details
;
CrysAlis RED, Oxford Diffraction Ltd.,
Version 1.171.32.24 (release 21-04-2008 CrysAlis171 .NET)
(compiled Apr 21 2008,18:23:10)
empirical absorption correction using spherical harmonics,
 implemented in SCALE3 ABSPACK scaling algorithm.
;
_exptl_crystal_colour 'pale orange'
_exptl_crystal_density_diffrn 1.811
_exptl_crystal_description parallelepiped
_exptl_crystal_F_000 2830
_exptl_crystal_size_max 0.34
_exptl_crystal_size_mid 0.28
_exptl_crystal_size_min 0.08
_refine_diff_density_max 1.357
_refine_diff_density_min -0.868
_refine_diff_density_rms 0.133
_refine_ls_extinction_method none
_refine_ls_goodness_of_fit_ref 1.018
_refine_ls_hydrogen_treatment constr
_refine_ls_matrix_type full
_refine_ls_number_parameters 667
_refine_ls_number_reflns 12672
_refine_ls_number_restraints 48
_refine_ls_restrained_S_all 1.030
_refine_ls_R_factor_all 0.0683
_refine_ls_R_factor_gt 0.0349
_refine_ls_shift/su_max 0.002
_refine_ls_shift/su_mean 0.000
_refine_ls_structure_factor_coef Fsqd
_refine_ls_weighting_details 'calc w=1/[\s^2^(Fo^2^)+(0.0170P)^2^+0.0000P] where P=(Fo^2^+2Fc^2^)/3'
_refine_ls_weighting_scheme calc
_refine_ls_wR_factor_gt 0.0590
_refine_ls_wR_factor_ref 0.0621
_reflns_number_gt 8362
_reflns_number_total 12672
_reflns_threshold_expression >2sigma(I)
_cod_data_source_file ic301298p_si_002_3.cif
_cod_data_source_block 7
_cod_original_formula_sum 'C55.75 H43.50 Cl1.50 F10 I N P2 Pd Pt'
_cod_database_code 4331130

loop_
_symmetry_equiv_pos_as_xyz
'x, y, z'
'-x, y+1/2, -z+1/2'
'-x, -y, -z'
'x, -y-1/2, z-1/2'

loop_
_atom_site_label
_atom_site_type_symbol
_atom_site_fract_x
_atom_site_fract_y
_atom_site_fract_z
_atom_site_U_iso_or_equiv
_atom_site_adp_type
_atom_site_occupancy
_atom_site_symmetry_multiplicity
_atom_site_calc_flag
_atom_site_refinement_flags
Pt Pt 0.180831(10) 0.134822(14) 0.791414(8) 0.01821(5) Uani 1 1 d .
Pd Pd 0.164218(19) 0.10308(3) 0.657453(15) 0.01795(9) Uani 1 1 d .
I I 0.043824(15) 0.14164(2) 0.722856(12) 0.02164(7) Uani 1 1 d .
P1 P 0.22221(7) 0.22157(9) 0.71557(5) 0.0196(3) Uani 1 1 d .
P2 P 0.24341(6) 0.08567(9) 0.58936(5) 0.0183(3) Uani 1 1 d .
F1 F 0.15824(14) 0.19611(19) 0.92169(11) 0.0273(7) Uani 1 1 d .
F2 F 0.10893(15) 0.10091(19) 1.01267(11) 0.0299(7) Uani 1 1 d .
F3 F 0.05918(15) -0.08766(19) 1.00117(11) 0.0309(7) Uani 1 1 d .
F4 F 0.05639(18) -0.1793(2) 0.89487(12) 0.0432(8) Uani 1 1 d .
F5 F 0.10865(18) -0.0892(2) 0.80513(12) 0.0438(8) Uani 1 1 d .
F6 F 0.29506(16) -0.0450(2) 0.81697(12) 0.0386(7) Uani 1 1 d .
F7 F 0.43403(17) -0.0617(3) 0.88150(14) 0.0571(10) Uani 1 1 d .
F8 F 0.50332(15) 0.0983(3) 0.93794(14) 0.0590(10) Uani 1 1 d .
F9 F 0.42901(15) 0.2744(2) 0.92914(13) 0.0465(9) Uani 1 1 d .
F10 F 0.29011(14) 0.2928(2) 0.86668(11) 0.0296(7) Uani 1 1 d .
N N 0.1210(2) -0.0385(3) 0.62657(15) 0.0193(9) Uani 1 1 d .
C1 C 0.1369(2) 0.0580(3) 0.85878(19) 0.0208(11) Uani 1 1 d .
C2 C 0.1345(2) 0.1010(3) 0.9125(2) 0.0195(10) Uani 1 1 d .
C3 C 0.1087(2) 0.0548(3) 0.96019(19) 0.0198(11) Uani 1 1 d .
C4 C 0.0839(3) -0.0400(4) 0.9549(2) 0.0250(12) Uani 1 1 d .
C5 C 0.0838(3) -0.0865(4) 0.9016(2) 0.0268(12) Uani 1 1 d .
C6 C 0.1098(3) -0.0377(3) 0.85530(19) 0.0239(11) Uani 1 1 d .
C7 C 0.2853(2) 0.1242(4) 0.83910(19) 0.0227(11) Uani 1 1 d .
C8 C 0.3255(3) 0.0356(4) 0.8453(2) 0.0275(12) Uani 1 1 d .
C9 C 0.3979(3) 0.0260(4) 0.8776(2) 0.0353(14) Uani 1 1 d .
C10 C 0.4327(3) 0.1059(5) 0.9064(2) 0.0390(15) Uani 1 1 d .
C11 C 0.3955(3) 0.1954(4) 0.9020(2) 0.0321(13) Uani 1 1 d .
C12 C 0.3231(3) 0.2017(4) 0.8693(2) 0.0239(11) Uani 1 1 d .
C13 C 0.1050(3) -0.0927(4) 0.6720(2) 0.0255(11) Uani 1 1 d .
H13 H 0.1244 -0.0717 0.7095 0.031 Uiso 1 1 calc R
C14 C 0.0611(3) -0.1786(4) 0.6669(2) 0.0290(12) Uani 1 1 d .
H14 H 0.0525 -0.2146 0.7000 0.035 Uiso 1 1 calc R
C15 C 0.0316(3) -0.2079(4) 0.6128(2) 0.0272(12) Uani 1 1 d .
H15 H 0.0000 -0.2633 0.6082 0.033 Uiso 1 1 calc R
C16 C 0.0486(2) -0.1547(3) 0.5631(2) 0.0201(11) Uani 1 1 d .
C17 C 0.0141(3) -0.1819(3) 0.5059(2) 0.0232(11) Uani 1 1 d .
H17 H -0.0191 -0.2359 0.5008 0.028 Uiso 1 1 calc R
C18 C 0.0300(2) -0.1286(3) 0.45935(19) 0.0231(11) Uani 1 1 d .
H18 H 0.0048 -0.1441 0.4224 0.028 Uiso 1 1 calc R
C19 C 0.0838(2) -0.0497(3) 0.4647(2) 0.0210(11) Uani 1 1 d .
C20 C 0.1010(3) -0.0010(3) 0.4130(2) 0.0231(11) Uani 1 1 d .
H20 H 0.0743 -0.0185 0.3768 0.028 Uiso 1 1 calc R
C21 C 0.1559(3) 0.0707(4) 0.4157(2) 0.0247(11) Uani 1 1 d .
H21 H 0.1658 0.1039 0.3819 0.030 Uiso 1 1 calc R
C22 C 0.1976(2) 0.0942(3) 0.47003(19) 0.0215(11) Uani 1 1 d .
H22 H 0.2373 0.1404 0.4712 0.026 Uiso 1 1 calc R
C23 C 0.1819(2) 0.0515(3) 0.52199(19) 0.0175(10) Uani 1 1 d .
C24 C 0.1212(2) -0.0216(3) 0.5201(2) 0.0177(10) Uani 1 1 d .
C25 C 0.0975(2) -0.0719(3) 0.57122(19) 0.0164(10) Uani 1 1 d .
C26 C 0.3263(3) 0.2424(4) 0.7146(2) 0.0289(12) Uani 1 1 d .
C27 C 0.3571(3) 0.3319(4) 0.7019(2) 0.0397(15) Uani 1 1 d .
H27 H 0.3246 0.3854 0.6924 0.048 Uiso 1 1 calc R
C28 C 0.4376(4) 0.3419(6) 0.7033(3) 0.065(2) Uani 1 1 d .
H28 H 0.4587 0.4029 0.6959 0.078 Uiso 1 1 calc R
C29 C 0.4857(4) 0.2635(7) 0.7154(3) 0.067(2) Uani 1 1 d .
H29 H 0.5391 0.2707 0.7146 0.081 Uiso 1 1 calc R
C30 C 0.4562(3) 0.1746(6) 0.7286(2) 0.057(2) Uani 1 1 d .
H30 H 0.4891 0.1214 0.7379 0.069 Uiso 1 1 calc R
C31 C 0.3770(3) 0.1646(4) 0.7278(2) 0.0359(14) Uani 1 1 d .
H31 H 0.3568 0.1036 0.7364 0.043 Uiso 1 1 calc R
C32 C 0.1792(2) 0.3430(3) 0.70497(19) 0.0201(11) Uani 1 1 d .
C33 C 0.1362(3) 0.3726(4) 0.6532(2) 0.0272(11) Uani 1 1 d .
H33 H 0.1278 0.3288 0.6219 0.033 Uiso 1 1 calc R
C34 C 0.1057(3) 0.4658(4) 0.6475(2) 0.0335(13) Uani 1 1 d .
H34 H 0.0791 0.4853 0.6117 0.040 Uiso 1 1 calc R
C35 C 0.1140(3) 0.5299(4) 0.6933(2) 0.0352(14) Uani 1 1 d .
H35 H 0.0911 0.5918 0.6895 0.042 Uiso 1 1 calc R
C36 C 0.1564(3) 0.5025(4) 0.7453(2) 0.0435(15) Uani 1 1 d .
H36 H 0.1629 0.5466 0.7765 0.052 Uiso 1 1 calc R
C37 C 0.1895(3) 0.4104(4) 0.7517(2) 0.0340(13) Uani 1 1 d .
H37 H 0.2186 0.3929 0.7870 0.041 Uiso 1 1 calc R
C38 C 0.3021(3) 0.1881(3) 0.57053(19) 0.0208(11) Uani 1 1 d .
C39 C 0.3829(3) 0.1854(4) 0.57602(19) 0.0277(12) Uani 1 1 d .
H39 H 0.4094 0.1282 0.5882 0.033 Uiso 1 1 calc R
C40 C 0.4236(3) 0.2689(4) 0.5633(2) 0.0365(14) Uani 1 1 d .
H40 H 0.4777 0.2670 0.5666 0.044 Uiso 1 1 calc R
C41 C 0.3857(3) 0.3541(4) 0.5458(2) 0.0373(14) Uani 1 1 d .
H41 H 0.4139 0.4095 0.5377 0.045 Uiso 1 1 calc R
C42 C 0.3055(3) 0.3576(4) 0.5402(2) 0.0352(13) Uani 1 1 d .
H42 H 0.2794 0.4151 0.5280 0.042 Uiso 1 1 calc R
C43 C 0.2641(3) 0.2752(4) 0.55276(19) 0.0279(12) Uani 1 1 d .
H43 H 0.2101 0.2779 0.5493 0.033 Uiso 1 1 calc R
C44 C 0.3089(2) -0.0171(3) 0.6049(2) 0.0241(11) Uani 1 1 d .
C45 C 0.3523(3) -0.0540(4) 0.5625(2) 0.0284(12) Uani 1 1 d .
H45 H 0.3460 -0.0275 0.5248 0.034 Uiso 1 1 calc R
C46 C 0.4043(3) -0.1292(4) 0.5755(2) 0.0415(14) Uani 1 1 d .
H46 H 0.4340 -0.1519 0.5471 0.050 Uiso 1 1 calc R
C47 C 0.4128(3) -0.1713(5) 0.6307(3) 0.0559(18) Uani 1 1 d .
H47 H 0.4483 -0.2220 0.6396 0.067 Uiso 1 1 calc R
C48 C 0.3682(3) -0.1372(5) 0.6723(3) 0.0582(18) Uani 1 1 d .
H48 H 0.3730 -0.1659 0.7093 0.070 Uiso 1 1 calc R
C49 C 0.3167(3) -0.0611(4) 0.6595(2) 0.0386(14) Uani 1 1 d .
H49 H 0.2868 -0.0389 0.6881 0.046 Uiso 1 1 calc R
Cl1 Cl 0.36336(14) -0.0551(2) 0.29553(13) 0.0894(9) Uani 0.75 1 d P
Cl2 Cl 0.42643(16) -0.0495(3) 0.41738(14) 0.1146(11) Uani 0.75 1 d PU
C50 C 0.4145(6) 0.0125(7) 0.3491(4) 0.088(3) Uani 0.75 1 d PU
H50A H 0.3876 0.0741 0.3535 0.105 Uiso 0.75 1 calc PR
H50B H 0.4653 0.0275 0.3375 0.105 Uiso 0.75 1 calc PR
C51 C 0.2859(5) -0.1120(7) 1.1333(4) 0.127(3) Uani 1 1 d U
H51A H 0.2680 -0.1250 1.1706 0.190 Uiso 1 1 calc R
H51B H 0.2768 -0.0442 1.1231 0.190 Uiso 1 1 calc R
H51C H 0.3406 -0.1257 1.1356 0.190 Uiso 1 1 calc R
C52 C 0.2418(4) -0.1772(6) 1.0863(3) 0.086(2) Uani 1 1 d U
H52A H 0.1867 -0.1617 1.0834 0.103 Uiso 1 1 calc R
H52B H 0.2482 -0.2454 1.0982 0.103 Uiso 1 1 calc R
C53 C 0.2701(4) -0.1640(5) 1.0259(3) 0.065(2) Uani 1 1 d U
H53A H 0.2566 -0.0983 1.0117 0.078 Uiso 1 1 calc R
H53B H 0.3264 -0.1692 1.0303 0.078 Uiso 1 1 calc R
C54 C 0.2377(4) -0.2352(5) 0.9815(3) 0.068(2) Uani 1 1 d U
H54A H 0.1814 -0.2305 0.9770 0.081 Uiso 1 1 calc R
H54B H 0.2518 -0.3010 0.9951 0.081 Uiso 1 1 calc R
C55 C 0.2664(4) -0.2187(6) 0.9228(3) 0.091(3) Uani 1 1 d U
H55A H 0.3227 -0.2254 0.9273 0.109 Uiso 1 1 calc R
H55B H 0.2541 -0.1519 0.9102 0.109 Uiso 1 1 calc R
C56 C 0.2294(5) -0.2940(6) 0.8718(4) 0.121(3) Uani 1 1 d U
H56A H 0.2476 -0.2770 0.8352 0.181 Uiso 1 1 calc R
H56B H 0.1736 -0.2895 0.8679 0.181 Uiso 1 1 calc R
H56C H 0.2450 -0.3600 0.8823 0.181 Uiso 1 1 calc R

loop_
_atom_site_aniso_label
_atom_site_aniso_U_11
_atom_site_aniso_U_22
_atom_site_aniso_U_33
_atom_site_aniso_U_23
_atom_site_aniso_U_13
_atom_site_aniso_U_12
Pt 0.02075(9) 0.02172(10) 0.01240(9) 0.00008(9) 0.00294(7) -0.00097(9)
Pd 0.01957(18) 0.0227(2) 0.01216(18) -0.00159(15) 0.00421(15) -0.00146(15)
I 0.01860(15) 0.03194(19) 0.01502(16) -0.00185(14) 0.00465(12) -0.00142(15)
P1 0.0220(6) 0.0244(7) 0.0128(7) -0.0007(5) 0.0038(5) -0.0017(5)
P2 0.0176(6) 0.0248(7) 0.0129(6) -0.0018(5) 0.0036(5) 0.0009(5)
F1 0.0397(16) 0.0229(16) 0.0204(15) -0.0040(12) 0.0077(13) -0.0086(13)
F2 0.0400(16) 0.0344(17) 0.0170(15) -0.0060(12) 0.0107(13) -0.0067(13)
F3 0.0415(17) 0.0327(17) 0.0203(16) 0.0062(13) 0.0113(13) -0.0071(14)
F4 0.079(2) 0.0282(18) 0.0228(17) -0.0005(13) 0.0091(16) -0.0180(16)
F5 0.087(2) 0.0262(17) 0.0199(16) -0.0032(13) 0.0154(16) -0.0150(16)
F6 0.0505(18) 0.0309(19) 0.0341(19) -0.0012(14) 0.0034(15) 0.0119(15)
F7 0.0459(19) 0.071(3) 0.056(2) 0.0156(19) 0.0133(17) 0.0362(18)
F8 0.0180(15) 0.107(3) 0.049(2) 0.022(2) -0.0051(15) 0.0087(17)
F9 0.0310(17) 0.072(2) 0.0344(19) 0.0030(17) -0.0058(15) -0.0216(16)
F10 0.0317(15) 0.0312(18) 0.0252(16) -0.0036(13) 0.0007(13) -0.0042(13)
N 0.023(2) 0.022(2) 0.013(2) -0.0014(17) 0.0047(17) -0.0002(17)
C1 0.019(2) 0.027(3) 0.016(3) 0.004(2) -0.002(2) -0.001(2)
C2 0.019(2) 0.020(3) 0.020(3) -0.003(2) 0.003(2) -0.004(2)
C3 0.021(2) 0.025(3) 0.014(3) -0.002(2) 0.002(2) 0.001(2)
C4 0.027(3) 0.032(3) 0.017(3) 0.006(2) 0.006(2) -0.005(2)
C5 0.041(3) 0.019(3) 0.021(3) 0.007(2) 0.005(2) -0.007(2)
C6 0.038(3) 0.024(3) 0.011(3) -0.002(2) 0.006(2) -0.003(2)
C7 0.026(2) 0.027(3) 0.017(3) 0.003(2) 0.010(2) 0.005(2)
C8 0.030(3) 0.036(3) 0.018(3) 0.006(2) 0.009(2) 0.005(3)
C9 0.032(3) 0.048(4) 0.028(3) 0.015(3) 0.012(3) 0.017(3)
C10 0.013(3) 0.077(5) 0.026(3) 0.019(3) 0.001(2) 0.003(3)
C11 0.029(3) 0.052(4) 0.017(3) 0.000(3) 0.008(2) -0.017(3)
C12 0.022(3) 0.035(3) 0.016(3) 0.003(2) 0.008(2) 0.005(2)
C13 0.032(3) 0.028(3) 0.017(3) -0.002(2) 0.006(2) 0.003(2)
C14 0.038(3) 0.024(3) 0.025(3) 0.011(2) 0.009(3) 0.000(2)
C15 0.029(3) 0.021(3) 0.032(3) 0.001(2) 0.007(2) -0.002(2)
C16 0.017(2) 0.020(3) 0.023(3) 0.001(2) 0.003(2) 0.009(2)
C17 0.026(3) 0.016(3) 0.027(3) -0.004(2) 0.001(2) 0.002(2)
C18 0.030(3) 0.020(3) 0.019(3) -0.005(2) -0.001(2) 0.009(2)
C19 0.019(2) 0.020(3) 0.025(3) -0.005(2) 0.006(2) 0.004(2)
C20 0.027(3) 0.028(3) 0.013(3) -0.008(2) 0.001(2) 0.006(2)
C21 0.027(3) 0.033(3) 0.015(3) 0.000(2) 0.007(2) 0.002(2)
C22 0.021(2) 0.023(3) 0.020(3) -0.002(2) 0.001(2) 0.000(2)
C23 0.020(2) 0.019(3) 0.014(2) -0.0031(19) 0.004(2) 0.005(2)
C24 0.019(2) 0.015(3) 0.020(3) -0.005(2) 0.007(2) 0.003(2)
C25 0.015(2) 0.019(3) 0.015(2) 0.0018(19) 0.003(2) 0.0046(19)
C26 0.027(3) 0.050(4) 0.010(3) -0.006(2) 0.001(2) -0.004(3)
C27 0.035(3) 0.065(4) 0.022(3) -0.024(3) 0.017(3) -0.025(3)
C28 0.049(4) 0.113(7) 0.037(4) -0.039(4) 0.025(3) -0.053(4)
C29 0.023(3) 0.145(8) 0.035(4) -0.039(5) 0.004(3) -0.017(4)
C30 0.036(4) 0.118(7) 0.019(3) -0.013(4) 0.002(3) 0.007(4)
C31 0.028(3) 0.065(4) 0.015(3) 0.000(2) 0.003(2) 0.004(3)
C32 0.023(2) 0.023(3) 0.017(2) 0.003(2) 0.011(2) -0.005(2)
C33 0.032(3) 0.030(3) 0.020(3) 0.000(2) 0.004(2) -0.002(2)
C34 0.043(3) 0.034(3) 0.024(3) 0.006(2) 0.007(3) 0.010(3)
C35 0.052(4) 0.027(3) 0.030(3) 0.004(2) 0.018(3) 0.013(3)
C36 0.079(4) 0.030(3) 0.023(3) -0.008(3) 0.014(3) 0.007(3)
C37 0.054(3) 0.030(3) 0.017(3) -0.001(2) 0.004(3) 0.004(3)
C38 0.025(3) 0.031(3) 0.008(2) -0.006(2) 0.006(2) 0.002(2)
C39 0.025(3) 0.042(3) 0.015(3) -0.006(2) 0.001(2) -0.002(2)
C40 0.027(3) 0.059(4) 0.024(3) -0.009(3) 0.006(2) -0.018(3)
C41 0.046(3) 0.040(4) 0.027(3) -0.007(3) 0.009(3) -0.022(3)
C42 0.044(3) 0.037(3) 0.025(3) 0.004(3) 0.005(2) -0.005(3)
C43 0.026(3) 0.042(3) 0.016(3) -0.004(2) 0.004(2) -0.008(3)
C44 0.017(2) 0.033(3) 0.022(3) 0.002(2) -0.001(2) 0.005(2)
C45 0.026(3) 0.038(3) 0.022(3) -0.002(2) 0.004(2) 0.006(2)
C46 0.030(3) 0.054(4) 0.041(4) -0.005(3) 0.009(3) 0.013(3)
C47 0.054(4) 0.065(5) 0.049(4) 0.009(3) 0.007(3) 0.036(3)
C48 0.058(4) 0.081(5) 0.035(4) 0.027(4) 0.004(3) 0.037(4)
C49 0.037(3) 0.052(4) 0.026(3) 0.000(3) 0.000(3) 0.020(3)
Cl1 0.0592(15) 0.093(2) 0.117(2) 0.0383(18) 0.0128(16) 0.0119(14)
Cl2 0.0815(18) 0.170(3) 0.098(2) 0.037(2) 0.0332(17) 0.0191(18)
C50 0.096(5) 0.082(5) 0.085(5) -0.011(4) 0.005(4) -0.002(4)
C51 0.118(5) 0.131(5) 0.131(5) -0.016(4) 0.016(4) 0.014(4)
C52 0.086(4) 0.084(4) 0.087(4) -0.013(4) 0.004(4) 0.003(3)
C53 0.057(3) 0.065(4) 0.072(4) 0.002(3) 0.009(3) 0.009(3)
C54 0.065(3) 0.061(4) 0.076(4) 0.012(3) 0.007(3) 0.007(3)
C55 0.095(4) 0.086(4) 0.095(4) 0.004(4) 0.023(4) -0.005(4)
C56 0.121(5) 0.121(5) 0.122(5) -0.012(4) 0.022(4) -0.011(4)

loop_
_atom_type_symbol
_atom_type_description
_atom_type_scat_dispersion_real
_atom_type_scat_dispersion_imag
_atom_type_scat_source
C C 0.0033 0.0016 'International Tables Vol C Tables 4.2.6.8 and 6.1.1.4'
H H 0.0000 0.0000 'International Tables Vol C Tables 4.2.6.8 and 6.1.1.4'
N N 0.0061 0.0033 'International Tables Vol C Tables 4.2.6.8 and 6.1.1.4'
F F 0.0171 0.0103 'International Tables Vol C Tables 4.2.6.8 and 6.1.1.4'
P P 0.1023 0.0942 'International Tables Vol C Tables 4.2.6.8 and 6.1.1.4'
Pd Pd -0.9988 1.0072 'International Tables Vol C Tables 4.2.6.8 and 6.1.1.4'
I I -0.4742 1.8119 'International Tables Vol C Tables 4.2.6.8 and 6.1.1.4'
Pt Pt -1.7033 8.3905 'International Tables Vol C Tables 4.2.6.8 and 6.1.1.4'
Cl Cl 0.1484 0.1585 'International Tables Vol C Tables 4.2.6.8 and 6.1.1.4'

loop_
_geom_angle_atom_site_label_1
_geom_angle_atom_site_label_2
_geom_angle_atom_site_label_3
_geom_angle
C7 Pt C1 86.79(17)
C7 Pt P1 96.25(12)
C1 Pt P1 176.84(12)
C7 Pt I 176.60(13)
C1 Pt I 94.42(12)
P1 Pt I 82.59(3)
C7 Pt Pd 120.38(12)
C1 Pt Pd 132.04(13)
P1 Pt Pd 46.75(3)
I Pt Pd 56.611(9)
N Pd P2 83.78(9)
N Pd P1 161.39(10)
P2 Pd P1 103.00(4)
N Pd I 95.40(9)
P2 Pd I 167.62(3)
P1 Pd I 81.62(3)
N Pd Pt 116.14(9)
P2 Pd Pt 136.65(3)
P1 Pd Pt 47.69(3)
I Pd Pt 54.454(9)
Pt I Pd 68.935(10)
C32 P1 C26 104.2(2)
C32 P1 Pd 115.20(16)
C26 P1 Pd 118.41(16)
C32 P1 Pt 114.32(14)
C26 P1 Pt 119.17(17)
Pd P1 Pt 85.55(4)
C38 P2 C44 106.7(2)
C38 P2 C23 106.4(2)
C44 P2 C23 104.9(2)
C38 P2 Pd 119.96(14)
C44 P2 Pd 111.75(16)
C23 P2 Pd 106.07(13)
C13 N C25 118.4(4)
C13 N Pd 109.5(3)
C25 N Pd 131.1(3)
C2 C1 C6 114.2(4)
C2 C1 Pt 120.3(3)
C6 C1 Pt 125.5(3)
F1 C2 C1 120.3(4)
F1 C2 C3 115.3(4)
C1 C2 C3 124.4(4)
F2 C3 C4 119.0(4)
F2 C3 C2 121.7(4)
C4 C3 C2 119.3(4)
F3 C4 C3 120.6(4)
F3 C4 C5 120.5(4)
C3 C4 C5 118.9(4)
F4 C5 C6 120.4(4)
F4 C5 C4 119.8(4)
C6 C5 C4 119.8(5)
F5 C6 C5 115.8(4)
F5 C6 C1 120.7(4)
C5 C6 C1 123.4(4)
C12 C7 C8 114.2(4)
C12 C7 Pt 124.1(4)
C8 C7 Pt 121.7(4)
F6 C8 C9 117.2(5)
F6 C8 C7 119.6(4)
C9 C8 C7 123.1(5)
F7 C9 C10 119.7(5)
F7 C9 C8 120.2(5)
C10 C9 C8 120.1(5)
F8 C10 C9 121.1(5)
F8 C10 C11 119.6(5)
C9 C10 C11 119.3(5)
F9 C11 C10 120.2(5)
F9 C11 C12 121.1(5)
C10 C11 C12 118.7(5)
F10 C12 C7 120.1(4)
F10 C12 C11 115.3(5)
C7 C12 C11 124.6(5)
N C13 C14 124.2(5)
N C13 H13 117.9
C14 C13 H13 117.9
C15 C14 C13 118.0(5)
C15 C14 H14 121.0
C13 C14 H14 121.0
C14 C15 C16 120.0(5)
C14 C15 H15 120.0
C16 C15 H15 120.0
C25 C16 C15 118.9(4)
C25 C16 C17 120.6(4)
C15 C16 C17 120.4(4)
C18 C17 C16 119.2(4)
C18 C17 H17 120.4
C16 C17 H17 120.4
C17 C18 C19 122.3(4)
C17 C18 H18 118.9
C19 C18 H18 118.9
C24 C19 C18 120.7(4)
C24 C19 C20 120.4(4)
C18 C19 C20 118.8(4)
C21 C20 C19 120.8(4)
C21 C20 H20 119.6
C19 C20 H20 119.6
C20 C21 C22 119.2(4)
C20 C21 H21 120.4
C22 C21 H21 120.4
C23 C22 C21 122.6(4)
C23 C22 H22 118.7
C21 C22 H22 118.7
C22 C23 C24 118.7(4)
C22 C23 P2 117.9(3)
C24 C23 P2 123.3(3)
C19 C24 C23 118.0(4)
C19 C24 C25 117.1(4)
C23 C24 C25 124.9(4)
N C25 C16 119.9(4)
N C25 C24 120.7(4)
C16 C25 C24 119.4(4)
C27 C26 C31 118.2(5)
C27 C26 P1 123.2(4)
C31 C26 P1 118.6(4)
C26 C27 C28 119.5(6)
C26 C27 H27 120.3
C28 C27 H27 120.3
C29 C28 C27 120.9(7)
C29 C28 H28 119.6
C27 C28 H28 119.6
C28 C29 C30 120.4(6)
C28 C29 H29 119.8
C30 C29 H29 119.8
C29 C30 C31 119.0(7)
C29 C30 H30 120.5
C31 C30 H30 120.5
C30 C31 C26 122.1(6)
C30 C31 H31 119.0
C26 C31 H31 119.0
C33 C32 C37 118.1(4)
C33 C32 P1 123.3(4)
C37 C32 P1 118.6(4)
C34 C33 C32 120.8(5)
C34 C33 H33 119.6
C32 C33 H33 119.6
C35 C34 C33 120.9(5)
C35 C34 H34 119.5
C33 C34 H34 119.5
C34 C35 C36 119.5(5)
C34 C35 H35 120.3
C36 C35 H35 120.3
C35 C36 C37 120.8(5)
C35 C36 H36 119.6
C37 C36 H36 119.6
C36 C37 C32 119.9(5)
C36 C37 H37 120.1
C32 C37 H37 120.1
C39 C38 C43 118.9(4)
C39 C38 P2 123.1(4)
C43 C38 P2 117.9(3)
C40 C39 C38 119.4(5)
C40 C39 H39 120.3
C38 C39 H39 120.3
C41 C40 C39 121.2(5)
C41 C40 H40 119.4
C39 C40 H40 119.4
C40 C41 C42 119.9(5)
C40 C41 H41 120.0
C42 C41 H41 120.0
C43 C42 C41 119.6(5)
C43 C42 H42 120.2
C41 C42 H42 120.2
C42 C43 C38 121.0(4)
C42 C43 H43 119.5
C38 C43 H43 119.5
C49 C44 C45 118.3(4)
C49 C44 P2 120.4(4)
C45 C44 P2 121.3(4)
C46 C45 C44 120.8(5)
C46 C45 H45 119.6
C44 C45 H45 119.6
C45 C46 C47 120.4(5)
C45 C46 H46 119.8
C47 C46 H46 119.8
C48 C47 C46 119.1(5)
C48 C47 H47 120.4
C46 C47 H47 120.4
C49 C48 C47 120.6(5)
C49 C48 H48 119.7
C47 C48 H48 119.7
C48 C49 C44 120.7(5)
C48 C49 H49 119.6
C44 C49 H49 119.6
Cl1 C50 Cl2 112.2(6)
Cl1 C50 H50A 109.2
Cl2 C50 H50A 109.2
Cl1 C50 H50B 109.2
Cl2 C50 H50B 109.2
H50A C50 H50B 107.9
C52 C51 H51A 109.5
C52 C51 H51B 109.5
H51A C51 H51B 109.5
C52 C51 H51C 109.5
H51A C51 H51C 109.5
H51B C51 H51C 109.5
C51 C52 C53 112.5(6)
C51 C52 H52A 109.1
C53 C52 H52A 109.1
C51 C52 H52B 109.1
C53 C52 H52B 109.1
H52A C52 H52B 107.8
C54 C53 C52 114.4(6)
C54 C53 H53A 108.7
C52 C53 H53A 108.7
C54 C53 H53B 108.7
C52 C53 H53B 108.7
H53A C53 H53B 107.6
C53 C54 C55 112.5(6)
C53 C54 H54A 109.1
C55 C54 H54A 109.1
C53 C54 H54B 109.1
C55 C54 H54B 109.1
H54A C54 H54B 107.8
C54 C55 C56 113.8(6)
C54 C55 H55A 108.8
C56 C55 H55A 108.8
C54 C55 H55B 108.8
C56 C55 H55B 108.8
H55A C55 H55B 107.7
C55 C56 H56A 109.5
C55 C56 H56B 109.5
H56A C56 H56B 109.5
C55 C56 H56C 109.5
H56A C56 H56C 109.5
H56B C56 H56C 109.5

loop_
_geom_bond_atom_site_label_1
_geom_bond_atom_site_label_2
_geom_bond_distance
Pt C7 2.004(5)
Pt C1 2.082(4)
Pt P1 2.2853(12)
Pt I 2.6862(3)
Pt Pd 3.0808(4)
Pd N 2.156(4)
Pd P2 2.2078(11)
Pd P1 2.2508(13)
Pd I 2.7565(4)
P1 C32 1.817(5)
P1 C26 1.825(5)
P2 C38 1.807(5)
P2 C44 1.808(5)
P2 C23 1.829(4)
F1 C2 1.367(5)
F2 C3 1.356(5)
F3 C4 1.356(5)
F4 C5 1.351(5)
F5 C6 1.345(5)
F6 C8 1.349(5)
F7 C9 1.347(6)
F8 C10 1.347(5)
F9 C11 1.339(6)
F10 C12 1.363(5)
N C13 1.331(5)
N C25 1.364(5)
C1 C2 1.368(6)
C1 C6 1.382(6)
C2 C3 1.380(6)
C3 C4 1.361(6)
C4 C5 1.375(6)
C5 C6 1.374(6)
C7 C12 1.383(6)
C7 C8 1.391(6)
C8 C9 1.384(7)
C9 C10 1.374(7)
C10 C11 1.376(7)
C11 C12 1.385(6)
C13 C14 1.391(6)
C13 H13 0.9300
C14 C15 1.346(6)
C14 H14 0.9300
C15 C16 1.409(6)
C15 H15 0.9300
C16 C25 1.408(6)
C16 C17 1.425(6)
C17 C18 1.346(6)
C17 H17 0.9300
C18 C19 1.416(6)
C18 H18 0.9300
C19 C24 1.408(6)
C19 C20 1.420(6)
C20 C21 1.360(6)
C20 H20 0.9300
C21 C22 1.400(6)
C21 H21 0.9300
C22 C23 1.381(6)
C22 H22 0.9300
C23 C24 1.444(6)
C24 C25 1.457(6)
C26 C27 1.375(7)
C26 C31 1.386(7)
C27 C28 1.396(7)
C27 H27 0.9300
C28 C29 1.361(9)
C28 H28 0.9300
C29 C30 1.361(9)
C29 H29 0.9300
C30 C31 1.376(7)
C30 H30 0.9300
C31 H31 0.9300
C32 C33 1.384(6)
C32 C37 1.406(6)
C33 C34 1.375(6)
C33 H33 0.9300
C34 C35 1.360(7)
C34 H34 0.9300
C35 C36 1.376(7)
C35 H35 0.9300
C36 C37 1.378(7)
C36 H36 0.9300
C37 H37 0.9300
C38 C39 1.388(6)
C38 C43 1.393(6)
C39 C40 1.386(6)
C39 H39 0.9300
C40 C41 1.369(7)
C40 H40 0.9300
C41 C42 1.379(6)
C41 H41 0.9300
C42 C43 1.378(6)
C42 H42 0.9300
C43 H43 0.9300
C44 C49 1.381(6)
C44 C45 1.391(6)
C45 C46 1.371(6)
C45 H45 0.9300
C46 C47 1.379(7)
C46 H46 0.9300
C47 C48 1.376(7)
C47 H47 0.9300
C48 C49 1.376(7)
C48 H48 0.9300
C49 H49 0.9300
Cl1 C50 1.697(10)
Cl2 C50 1.769(10)
C50 H50A 0.9700
C50 H50B 0.9700
C51 C52 1.528(10)
C51 H51A 0.9600
C51 H51B 0.9600
C51 H51C 0.9600
C52 C53 1.533(8)
C52 H52A 0.9700
C52 H52B 0.9700
C53 C54 1.467(8)
C53 H53A 0.9700
C53 H53B 0.9700
C54 C55 1.507(8)
C54 H54A 0.9700
C54 H54B 0.9700
C55 C56 1.628(10)
C55 H55A 0.9700
C55 H55B 0.9700
C56 H56A 0.9600
C56 H56B 0.9600
C56 H56C 0.9600
